data_1567329
loop_
_publ_author_name
'Font, Pau'
'Vald\'es, Hugo'
'Guisado-Barrios, Gregorio'
'Ribas, Xavi'

_publ_section_title
;
 Hemilabile MIC^N ligands allow oxidant-free Au(i)/Au(iii)
 arylation-lactonization of \g-alkenoic acids
;
_journal_issue 32
_journal_name_full 'Chemical Science'
_journal_page_first 9351
_journal_page_last 9360
_journal_paper_doi 10.1039/D2SC01966C
_journal_volume 13
_journal_year 2022
_chemical_formula_moiety '0.89 (C38 H45 N4 O), 0.11 (C31 H38 N4 I), Sb F6'
_chemical_formula_sum 'C37.26 H44.26 F6 I0.11 N4 O0.89 Sb'
_chemical_formula_weight 811.62
_space_group_crystal_system monoclinic
_space_group_IT_number 14
_space_group_name_Hall '-P 2yn'
_space_group_name_H-M_alt 'P 1 21/n 1'
_atom_sites_solution_hydrogens geom
_audit_update_record
;
2022-03-31 deposited with the CCDC.	2022-07-08 downloaded from the CCDC.
;
_cell_angle_alpha 90
_cell_angle_beta 101.35(6)
_cell_angle_gamma 90
_cell_formula_units_Z 4
_cell_length_a 12.29(4)
_cell_length_b 16.44(5)
_cell_length_c 19.22(6)
_cell_measurement_reflns_used 9982
_cell_measurement_temperature 100.(2)
_cell_measurement_theta_max 22.8427
_cell_measurement_theta_min 3.0019
_cell_volume 3807(2)
_computing_cell_refinement 'SAINT V8.38A (Bruker AXS Inc., 2017)'
_computing_data_collection 'Bruker Instrument Service vV6.2.9'
_computing_data_reduction 'SAINT V8.38A (Bruker AXS Inc., 2017)'
_computing_molecular_graphics 'shelXle (C.B. Huebschle, rev 882)'
_computing_structure_refinement 'SHELXL-2017/1 (Sheldrick, 2017)'
_computing_structure_solution 'SHELXT 2014/5 (Sheldrick, 2014)'
_diffrn_ambient_temperature 100.(2)
_diffrn_detector CMOS
_diffrn_detector_area_resol_mean 7.3910
_diffrn_detector_type 'PHOTON II'
_diffrn_measured_fraction_theta_full 0.991
_diffrn_measured_fraction_theta_max 0.991
_diffrn_measurement_device_type 'D8 QUEST ECO'
_diffrn_measurement_method 'phi and omega scans'
_diffrn_radiation_monochromator 'doubly curved silicon crystal Bruker Triumph'
_diffrn_radiation_type 'Mo K\a'
_diffrn_radiation_wavelength 0.71076
_diffrn_reflns_av_R_equivalents 0.0744
_diffrn_reflns_av_unetI/netI 0.0354
_diffrn_reflns_limit_h_max 13
_diffrn_reflns_limit_h_min -13
_diffrn_reflns_limit_k_max 18
_diffrn_reflns_limit_k_min -18
_diffrn_reflns_limit_l_max 21
_diffrn_reflns_limit_l_min -21
_diffrn_reflns_number 69569
_diffrn_reflns_theta_full 23.61
_diffrn_reflns_theta_max 23.61
_diffrn_reflns_theta_min 2.70
_diffrn_source_type 'Ceramic x-ray tube'
_exptl_absorpt_coefficient_mu 0.873
_exptl_absorpt_correction_T_max 0.74
_exptl_absorpt_correction_T_min 0.64
_exptl_absorpt_correction_type multi-scan
_exptl_absorpt_process_details
;
SADABS-2016/2 - Bruker AXS area detector scaling and absorption correction
;
_exptl_crystal_colour colourless
_exptl_crystal_density_diffrn 1.416
_exptl_crystal_density_method 'not measured'
_exptl_crystal_description prism
_exptl_crystal_F_000 1654
_exptl_crystal_size_max 0.240
_exptl_crystal_size_mid 0.220
_exptl_crystal_size_min 0.210
_refine_diff_density_max 1.114
_refine_diff_density_min -1.089
_refine_ls_extinction_method none
_refine_ls_goodness_of_fit_ref 1.185
_refine_ls_hydrogen_treatment constr
_refine_ls_matrix_type full
_refine_ls_number_parameters 458
_refine_ls_number_reflns 5671
_refine_ls_number_restraints 0
_refine_ls_restrained_S_all 1.185
_refine_ls_R_factor_all 0.0892
_refine_ls_R_factor_gt 0.0680
_refine_ls_shift/su_max 0.000
_refine_ls_shift/su_mean 0.000
_refine_ls_structure_factor_coef Fsqd
_refine_ls_weighting_details 'w=1/[\s^2^(Fo^2^)+(0.0156P)^2^+22.5764P] where P=(Fo^2^+2Fc^2^)/3'
_refine_ls_weighting_scheme calc
_refine_ls_wR_factor_gt 0.1365
_refine_ls_wR_factor_ref 0.1468
_reflns_number_gt 4525
_reflns_number_total 5671
_reflns_threshold_expression 'I > 2\s(I)'
_cod_data_source_file d2sc01966c2.cif
_cod_data_source_block PFL3P79colorless_B
_cod_depositor_comments
;
The following automatic conversions were performed:

data item '_exptl_absorpt_correction_type' value 'Multi-Scan' was
changed to 'multi-scan' in accordance with the
/home/data/users/saulius/crontab/automatic-downloads/rss-feeds/RSC/lib/dictionaries/cif_core.dic
dictionary named 'cif_core.dic' version 2.4.2 last updated on
2011-04-26.

Automatic conversion script
Id: cif_fix_values 7556 2019-12-06 15:28:31Z antanas 

 Adding full bibliography for 1567327--1567338.cif.
;
_cod_original_cell_volume 3807.(19)
_cod_database_code 1567329

loop_
_space_group_symop_operation_xyz
'x, y, z'
'-x+1/2, y+1/2, -z+1/2'
'-x, -y, -z'
'x-1/2, -y-1/2, z-1/2'

loop_
_atom_site_type_symbol
_atom_site_label
_atom_site_fract_x
_atom_site_fract_y
_atom_site_fract_z
_atom_site_U_iso_or_equiv
_atom_site_adp_type
_atom_site_calc_flag
_atom_site_refinement_flags_adp
_atom_site_refinement_flags_occupancy
_atom_site_refinement_flags_posn
_atom_site_occupancy
_atom_site_disorder_assembly
_atom_site_disorder_group
I I2 0.2942(5) 0.6334(5) 0.2035(3) 0.063(3) Uani d . P . 0.107(3) A 1
O O12 0.3413(5) 0.6246(5) 0.0206(3) 0.071(2) Uani d . P . 0.893(3) A 2
N N3 0.2944(4) 0.6983(3) 0.4134(2) 0.0283(11) Uani d . . . 1.0 . .
N N4 0.3806(4) 0.6478(3) 0.4256(3) 0.0316(12) Uani d . . . 1.0 . .
N N5 0.3914(4) 0.6242(3) 0.3617(3) 0.0301(12) Uani d . . . 1.0 . .
N N15 0.1351(5) 0.8228(4) 0.3482(3) 0.0431(14) Uani d . . . 1.0 . .
C C1 0.3148(5) 0.6572(4) 0.3084(3) 0.0286(14) Uani d . . . 1.0 . .
C C2 0.2507(5) 0.7064(4) 0.3429(3) 0.0285(14) Uani d . . . 1.0 . .
C C6 0.3189(5) 0.6441(3) 0.23285(19) 0.026(2) Uani d . P G 0.893(3) A 2
C C7 0.3431(5) 0.7111(2) 0.1944(2) 0.0373(18) Uani d . P G 0.893(3) A 2
H H7 0.355036 0.762792 0.216639 0.045 Uiso calc U P R 0.893(3) A 2
C C8 0.3499(4) 0.7023(3) 0.1235(2) 0.048(2) Uani d . P G 0.893(3) A 2
H H8 0.36642 0.74808 0.097197 0.057 Uiso calc U P R 0.893(3) A 2
C C9 0.3324(4) 0.6267(3) 0.09095(19) 0.046(2) Uani d . P G 0.893(3) A 2
C C10 0.3082(4) 0.5597(3) 0.1294(3) 0.052(2) Uani d . P G 0.893(3) A 2
H H10 0.296308 0.50799 0.107158 0.062 Uiso calc U P R 0.893(3) A 2
C C11 0.3015(5) 0.5685(3) 0.2003(3) 0.045(2) Uani d . P G 0.893(3) A 2
H H11 0.284923 0.5227 0.226601 0.054 Uiso calc U P R 0.893(3) A 2
C C13 0.3220(11) 0.5521(8) -0.0193(7) 0.113(5) Uani d . P . 0.893(3) A 2
H H13A 0.32565 0.563333 -0.06888 0.169 Uiso calc U P R 0.893(3) A 2
H H13B 0.248337 0.53085 -0.016877 0.169 Uiso calc U P R 0.893(3) A 2
H H13C 0.378573 0.511774 0.000118 0.169 Uiso calc U P R 0.893(3) A 2
C C14 0.1458(5) 0.7517(4) 0.3171(3) 0.0322(15) Uani d . . . 1.0 . .
C C16 0.0355(6) 0.8598(5) 0.3306(4) 0.0498(19) Uani d . . . 1.0 . .
H H16 0.025485 0.910671 0.351963 0.06 Uiso calc U . R 1.0 . .
C C17 -0.0511(6) 0.8277(5) 0.2836(4) 0.0490(19) Uani d . . . 1.0 . .
H H17 -0.12069 0.854865 0.274239 0.059 Uiso calc U . R 1.0 . .
C C18 -0.0377(6) 0.7565(5) 0.2502(4) 0.054(2) Uani d . . . 1.0 . .
H H18 -0.096994 0.734191 0.216338 0.064 Uiso calc U . R 1.0 . .
C C19 0.0648(5) 0.7168(4) 0.2665(3) 0.0379(16) Uani d . . . 1.0 . .
H H19 0.077921 0.667653 0.243427 0.045 Uiso calc U . R 1.0 . .
C C20 0.2640(5) 0.7371(4) 0.4750(3) 0.0325(15) Uani d . . . 1.0 . .
C C21 0.3341(5) 0.7989(4) 0.5076(3) 0.0395(16) Uani d . . . 1.0 . .
C C22 0.3052(7) 0.8350(6) 0.5664(4) 0.067(3) Uani d . . . 1.0 . .
H H22 0.350068 0.87729 0.590589 0.08 Uiso calc U . R 1.0 . .
C C23 0.2118(7) 0.8102(7) 0.5902(4) 0.083(3) Uani d . . . 1.0 . .
H H23 0.193404 0.835612 0.630718 0.1 Uiso calc U . R 1.0 . .
C C24 0.1454(7) 0.7500(7) 0.5566(4) 0.075(3) Uani d . . . 1.0 . .
H H24 0.081422 0.734573 0.574231 0.09 Uiso calc U . R 1.0 . .
C C25 0.1685(5) 0.7104(5) 0.4972(3) 0.0418(18) Uani d . . . 1.0 . .
C C26 0.4353(6) 0.8293(4) 0.4807(4) 0.0472(18) Uani d . . . 1.0 . .
H H26 0.449161 0.790733 0.443181 0.057 Uiso calc U . R 1.0 . .
C C27 0.4130(9) 0.9132(6) 0.4466(5) 0.090(3) Uani d . . . 1.0 . .
H H27A 0.479065 0.931925 0.429824 0.135 Uiso calc U . R 1.0 . .
H H27B 0.395288 0.951777 0.481614 0.135 Uiso calc U . R 1.0 . .
H H27C 0.350246 0.909807 0.406335 0.135 Uiso calc U . R 1.0 . .
C C28 0.5386(6) 0.8304(5) 0.5391(4) 0.061(2) Uani d . . . 1.0 . .
H H28A 0.6031 0.845233 0.518816 0.091 Uiso calc U . R 1.0 . .
H H28B 0.550208 0.776356 0.560754 0.091 Uiso calc U . R 1.0 . .
H H28C 0.529167 0.870346 0.575257 0.091 Uiso calc U . R 1.0 . .
C C29 0.0971(5) 0.6425(5) 0.4601(4) 0.0453(18) Uani d . . . 1.0 . .
H H29 0.108989 0.64014 0.410107 0.054 Uiso calc U . R 1.0 . .
C C30 0.1305(6) 0.5607(5) 0.4940(4) 0.056(2) Uani d . . . 1.0 . .
H H30A 0.085163 0.517826 0.467158 0.084 Uiso calc U . R 1.0 . .
H H30B 0.118863 0.560846 0.543033 0.084 Uiso calc U . R 1.0 . .
H H30C 0.209004 0.550501 0.493874 0.084 Uiso calc U . R 1.0 . .
C C31 -0.0268(6) 0.6575(5) 0.4570(5) 0.068(3) Uani d . . . 1.0 . .
H H31A -0.046945 0.711551 0.437128 0.102 Uiso calc U . R 1.0 . .
H H31B -0.042489 0.654364 0.505002 0.102 Uiso calc U . R 1.0 . .
H H31C -0.070312 0.616109 0.426957 0.102 Uiso calc U . R 1.0 . .
C C32 0.4800(5) 0.5671(4) 0.3563(3) 0.0348(15) Uani d . . . 1.0 . .
C C33 0.4620(6) 0.4851(4) 0.3701(3) 0.0402(17) Uani d . . . 1.0 . .
C C34 0.5516(6) 0.4333(4) 0.3693(4) 0.0450(18) Uani d . . . 1.0 . .
H H34 0.544245 0.376951 0.378265 0.054 Uiso calc U . R 1.0 . .
C C35 0.6501(6) 0.4622(5) 0.3559(4) 0.0485(19) Uani d . . . 1.0 . .
H H35 0.709825 0.425522 0.355626 0.058 Uiso calc U . R 1.0 . .
C C36 0.6638(6) 0.5441(5) 0.3427(3) 0.0469(19) Uani d . . . 1.0 . .
H H36 0.732752 0.562428 0.333209 0.056 Uiso calc U . R 1.0 . .
C C37 0.5790(5) 0.5999(4) 0.3431(3) 0.0360(16) Uani d . . . 1.0 . .
C C38 0.3530(5) 0.4533(4) 0.3845(3) 0.0376(16) Uani d . . . 1.0 . .
H H38 0.297633 0.498497 0.375385 0.045 Uiso calc U . R 1.0 . .
C C39 0.3085(6) 0.3827(5) 0.3355(4) 0.056(2) Uani d . . . 1.0 . .
H H39A 0.303057 0.399346 0.286002 0.084 Uiso calc U . R 1.0 . .
H H39B 0.234883 0.367114 0.343341 0.084 Uiso calc U . R 1.0 . .
H H39C 0.359028 0.336157 0.345764 0.084 Uiso calc U . R 1.0 . .
C C40 0.3653(6) 0.4278(5) 0.4618(4) 0.0516(19) Uani d . . . 1.0 . .
H H40A 0.294005 0.407339 0.470125 0.077 Uiso calc U . R 1.0 . .
H H40B 0.388311 0.474743 0.492612 0.077 Uiso calc U . R 1.0 . .
H H40C 0.421382 0.384833 0.472539 0.077 Uiso calc U . R 1.0 . .
C C41 0.5950(5) 0.6896(5) 0.3304(4) 0.0446(18) Uani d . . . 1.0 . .
H H41 0.521176 0.716852 0.325685 0.054 Uiso calc U . R 1.0 . .
C C42 0.6363(7) 0.7027(6) 0.2605(4) 0.069(3) Uani d . . . 1.0 . .
H H42A 0.584648 0.677005 0.221362 0.104 Uiso calc U . R 1.0 . .
H H42B 0.710086 0.678393 0.264483 0.104 Uiso calc U . R 1.0 . .
H H42C 0.640529 0.761148 0.251292 0.104 Uiso calc U . R 1.0 . .
C C43 0.6733(6) 0.7285(5) 0.3916(5) 0.061(2) Uani d . . . 1.0 . .
H H43A 0.746945 0.703785 0.39649 0.091 Uiso calc U . R 1.0 . .
H H43B 0.645322 0.720188 0.435439 0.091 Uiso calc U . R 1.0 . .
H H43C 0.67847 0.786967 0.382715 0.091 Uiso calc U . R 1.0 . .
Sb Sb1S -0.03265(5) 0.46760(4) 0.25616(3) 0.0564(2) Uani d . . . 1.0 . .
F F2S 0.1056(4) 0.5141(3) 0.2921(3) 0.0760(15) Uani d . . . 1.0 . .
F F3S -0.0974(5) 0.5546(4) 0.2925(5) 0.162(4) Uani d . . . 1.0 . .
F F4S -0.1707(5) 0.4222(4) 0.2231(5) 0.163(4) Uani d . . . 1.0 . .
F F5S 0.0333(4) 0.3806(3) 0.2199(3) 0.0736(14) Uani d . . . 1.0 . .
F F6S -0.0177(9) 0.4080(5) 0.3395(3) 0.182(5) Uani d . . . 1.0 . .
F F7S -0.0371(7) 0.5256(4) 0.1750(3) 0.124(3) Uani d . . . 1.0 . .

loop_
_atom_site_aniso_label
_atom_site_aniso_U_11
_atom_site_aniso_U_22
_atom_site_aniso_U_33
_atom_site_aniso_U_12
_atom_site_aniso_U_13
_atom_site_aniso_U_23
I2 0.040(4) 0.116(7) 0.032(4) 0.022(4) 0.006(3) -0.013(4)
O12 0.059(4) 0.115(6) 0.039(3) 0.007(4) 0.013(3) -0.020(4)
N3 0.022(3) 0.037(3) 0.028(3) 0.003(2) 0.010(2) 0.002(2)
N4 0.027(3) 0.042(3) 0.026(3) 0.002(2) 0.006(2) 0.002(2)
N5 0.020(3) 0.041(3) 0.029(3) 0.002(2) 0.005(2) 0.001(2)
N15 0.041(3) 0.051(4) 0.040(3) 0.014(3) 0.014(3) 0.005(3)
C1 0.025(3) 0.032(3) 0.030(4) 0.002(3) 0.008(3) 0.004(3)
C2 0.024(3) 0.033(3) 0.028(3) -0.002(3) 0.003(3) 0.004(3)
C6 0.009(4) 0.033(4) 0.032(7) 0.006(3) -0.005(4) 0.010(4)
C7 0.046(5) 0.034(4) 0.035(4) -0.006(4) 0.016(4) 0.003(3)
C8 0.052(5) 0.052(5) 0.041(5) -0.011(4) 0.016(4) 0.005(4)
C9 0.025(4) 0.079(6) 0.035(4) 0.013(4) 0.006(3) 0.011(4)
C10 0.057(6) 0.047(5) 0.050(5) 0.003(4) 0.005(4) -0.012(4)
C11 0.057(6) 0.035(5) 0.041(5) 0.008(4) 0.005(4) 0.005(4)
C13 0.123(11) 0.117(11) 0.091(9) 0.030(9) 0.004(8) -0.032(8)
C14 0.032(4) 0.038(4) 0.029(3) 0.007(3) 0.013(3) 0.011(3)
C16 0.043(4) 0.058(5) 0.051(5) 0.022(4) 0.017(4) 0.006(4)
C17 0.037(4) 0.065(5) 0.046(4) 0.017(4) 0.013(4) 0.023(4)
C18 0.044(4) 0.065(5) 0.048(5) 0.007(4) 0.001(4) 0.022(4)
C19 0.032(4) 0.040(4) 0.041(4) 0.003(3) 0.005(3) 0.011(3)
C20 0.028(3) 0.046(4) 0.024(3) -0.002(3) 0.007(3) 0.001(3)
C21 0.032(4) 0.058(5) 0.030(4) -0.003(3) 0.010(3) -0.004(3)
C22 0.058(5) 0.104(7) 0.039(4) -0.020(5) 0.011(4) -0.027(5)
C23 0.052(5) 0.167(10) 0.039(5) -0.030(6) 0.030(4) -0.042(6)
C24 0.046(5) 0.148(9) 0.039(5) -0.039(6) 0.024(4) -0.021(5)
C25 0.029(4) 0.074(5) 0.023(3) -0.012(4) 0.006(3) 0.002(3)
C26 0.042(4) 0.049(4) 0.054(5) -0.014(3) 0.018(4) -0.010(4)
C27 0.093(8) 0.089(8) 0.088(7) -0.016(6) 0.019(6) 0.028(6)
C28 0.035(4) 0.071(6) 0.076(6) -0.011(4) 0.013(4) -0.001(5)
C29 0.032(4) 0.073(5) 0.031(4) -0.015(4) 0.008(3) 0.009(4)
C30 0.025(4) 0.083(6) 0.058(5) -0.004(4) 0.002(3) 0.011(4)
C31 0.027(4) 0.070(6) 0.102(7) -0.009(4) -0.001(4) 0.004(5)
C32 0.029(4) 0.047(4) 0.028(3) 0.016(3) 0.004(3) 0.001(3)
C33 0.041(4) 0.046(5) 0.029(4) 0.011(3) -0.004(3) -0.007(3)
C34 0.044(4) 0.041(4) 0.045(4) 0.004(3) -0.003(3) -0.010(3)
C35 0.044(4) 0.053(5) 0.044(4) 0.018(4) -0.003(3) -0.015(4)
C36 0.033(4) 0.068(6) 0.039(4) 0.015(4) 0.007(3) -0.007(4)
C37 0.023(3) 0.050(4) 0.034(4) 0.011(3) 0.006(3) 0.000(3)
C38 0.033(4) 0.031(4) 0.047(4) 0.003(3) 0.003(3) -0.005(3)
C39 0.044(4) 0.051(5) 0.069(5) -0.004(4) 0.001(4) -0.011(4)
C40 0.051(5) 0.055(5) 0.048(4) 0.004(4) 0.005(4) 0.004(4)
C41 0.024(4) 0.072(5) 0.040(4) 0.009(3) 0.012(3) 0.014(4)
C42 0.047(5) 0.093(7) 0.077(6) 0.010(5) 0.034(4) 0.029(5)
C43 0.040(4) 0.053(5) 0.087(6) -0.002(4) 0.007(4) 0.013(5)
Sb1S 0.0535(3) 0.0581(3) 0.0619(4) -0.0087(3) 0.0221(3) -0.0141(3)
F2S 0.057(3) 0.050(3) 0.111(4) -0.006(2) -0.004(3) 0.014(3)
F3S 0.085(4) 0.130(6) 0.305(10) -0.049(4) 0.124(6) -0.141(6)
F4S 0.060(4) 0.105(5) 0.308(11) -0.015(4) -0.003(5) -0.101(6)
F5S 0.081(3) 0.056(3) 0.082(3) 0.023(3) 0.012(3) 0.000(2)
F6S 0.338(12) 0.159(7) 0.071(4) -0.154(8) 0.091(6) -0.020(4)
F7S 0.201(7) 0.087(4) 0.070(4) 0.045(5) -0.008(4) 0.027(3)

loop_
_atom_type_symbol
_atom_type_description
_atom_type_scat_dispersion_real
_atom_type_scat_dispersion_imag
_atom_type_scat_source
C C 0.0033 0.0016 'International Tables Vol C Tables 4.2.6.8 and 6.1.1.4'
H H 0.0000 0.0000 'International Tables Vol C Tables 4.2.6.8 and 6.1.1.4'
F F 0.0171 0.0103 'International Tables Vol C Tables 4.2.6.8 and 6.1.1.4'
N N 0.0061 0.0033 'International Tables Vol C Tables 4.2.6.8 and 6.1.1.4'
Sb Sb -0.5866 1.5461 'International Tables Vol C Tables 4.2.6.8 and 6.1.1.4'
O O 0.0106 0.0060 'International Tables Vol C Tables 4.2.6.8 and 6.1.1.4'
I I -0.4742 1.8119 'International Tables Vol C Tables 4.2.6.8 and 6.1.1.4'

loop_
_geom_angle_atom_site_label_1
_geom_angle_atom_site_label_2
_geom_angle_atom_site_label_3
_geom_angle_site_symmetry_1
_geom_angle_site_symmetry_3
_geom_angle
_geom_angle_publ_flag
C9 O12 C13 . . 121.0(8) ?
N4 N3 C2 . . 112.4(5) ?
N4 N3 C20 . . 117.0(5) ?
C2 N3 C20 . . 130.6(5) ?
N5 N4 N3 . . 104.0(4) ?
N4 N5 C1 . . 113.8(5) ?
N4 N5 C32 . . 118.0(5) ?
C1 N5 C32 . . 128.3(5) ?
C14 N15 C16 . . 116.6(6) ?
N5 C1 C2 . . 104.3(5) ?
N5 C1 C6 . . 122.0(5) ?
C2 C1 C6 . . 133.4(5) ?
N5 C1 I2 . . 127.4(5) ?
C2 C1 I2 . . 128.2(5) ?
N3 C2 C1 . . 105.6(5) ?
N3 C2 C14 . . 121.8(5) ?
C1 C2 C14 . . 132.1(6) ?
C7 C6 C11 . . 120.0 ?
C7 C6 C1 . . 117.4(4) ?
C11 C6 C1 . . 122.6(4) ?
C8 C7 C6 . . 120.0 ?
C8 C7 H7 . . 120.0 ?
C6 C7 H7 . . 120.0 ?
C7 C8 C9 . . 120.0 ?
C7 C8 H8 . . 120.0 ?
C9 C8 H8 . . 120.0 ?
O12 C9 C8 . . 115.3(5) ?
O12 C9 C10 . . 124.7(5) ?
C8 C9 C10 . . 120.0 ?
C11 C10 C9 . . 120.0 ?
C11 C10 H10 . . 120.0 ?
C9 C10 H10 . . 120.0 ?
C10 C11 C6 . . 120.0 ?
C10 C11 H11 . . 120.0 ?
C6 C11 H11 . . 120.0 ?
O12 C13 H13A . . 109.5 ?
O12 C13 H13B . . 109.5 ?
H13A C13 H13B . . 109.5 ?
O12 C13 H13C . . 109.5 ?
H13A C13 H13C . . 109.5 ?
H13B C13 H13C . . 109.5 ?
N15 C14 C19 . . 124.3(6) ?
N15 C14 C2 . . 116.5(6) ?
C19 C14 C2 . . 119.1(6) ?
N15 C16 C17 . . 123.0(7) ?
N15 C16 H16 . . 118.5 ?
C17 C16 H16 . . 118.5 ?
C16 C17 C18 . . 119.7(7) ?
C16 C17 H17 . . 120.1 ?
C18 C17 H17 . . 120.1 ?
C17 C18 C19 . . 118.9(7) ?
C17 C18 H18 . . 120.6 ?
C19 C18 H18 . . 120.6 ?
C14 C19 C18 . . 117.3(7) ?
C14 C19 H19 . . 121.4 ?
C18 C19 H19 . . 121.4 ?
C25 C20 C21 . . 124.9(6) ?
C25 C20 N3 . . 118.4(6) ?
C21 C20 N3 . . 116.7(5) ?
C22 C21 C20 . . 116.3(6) ?
C22 C21 C26 . . 119.7(7) ?
C20 C21 C26 . . 124.0(6) ?
C23 C22 C21 . . 120.6(8) ?
C23 C22 H22 . . 119.7 ?
C21 C22 H22 . . 119.7 ?
C24 C23 C22 . . 121.2(7) ?
C24 C23 H23 . . 119.4 ?
C22 C23 H23 . . 119.4 ?
C23 C24 C25 . . 121.9(7) ?
C23 C24 H24 . . 119.0 ?
C25 C24 H24 . . 119.0 ?
C24 C25 C20 . . 115.0(7) ?
C24 C25 C29 . . 122.7(6) ?
C20 C25 C29 . . 122.3(6) ?
C28 C26 C21 . . 111.9(6) ?
C28 C26 C27 . . 111.0(7) ?
C21 C26 C27 . . 110.6(7) ?
C28 C26 H26 . . 107.7 ?
C21 C26 H26 . . 107.7 ?
C27 C26 H26 . . 107.7 ?
C26 C27 H27A . . 109.5 ?
C26 C27 H27B . . 109.5 ?
H27A C27 H27B . . 109.5 ?
C26 C27 H27C . . 109.5 ?
H27A C27 H27C . . 109.5 ?
H27B C27 H27C . . 109.5 ?
C26 C28 H28A . . 109.5 ?
C26 C28 H28B . . 109.5 ?
H28A C28 H28B . . 109.5 ?
C26 C28 H28C . . 109.5 ?
H28A C28 H28C . . 109.5 ?
H28B C28 H28C . . 109.5 ?
C25 C29 C30 . . 111.7(6) ?
C25 C29 C31 . . 112.3(7) ?
C30 C29 C31 . . 110.0(6) ?
C25 C29 H29 . . 107.5 ?
C30 C29 H29 . . 107.5 ?
C31 C29 H29 . . 107.5 ?
C29 C30 H30A . . 109.5 ?
C29 C30 H30B . . 109.5 ?
H30A C30 H30B . . 109.5 ?
C29 C30 H30C . . 109.5 ?
H30A C30 H30C . . 109.5 ?
H30B C30 H30C . . 109.5 ?
C29 C31 H31A . . 109.5 ?
C29 C31 H31B . . 109.5 ?
H31A C31 H31B . . 109.5 ?
C29 C31 H31C . . 109.5 ?
H31A C31 H31C . . 109.5 ?
H31B C31 H31C . . 109.5 ?
C37 C32 C33 . . 125.5(6) ?
C37 C32 N5 . . 116.9(6) ?
C33 C32 N5 . . 117.3(6) ?
C34 C33 C32 . . 115.6(7) ?
C34 C33 C38 . . 121.4(7) ?
C32 C33 C38 . . 123.1(6) ?
C35 C34 C33 . . 121.3(7) ?
C35 C34 H34 . . 119.4 ?
C33 C34 H34 . . 119.4 ?
C34 C35 C36 . . 120.9(7) ?
C34 C35 H35 . . 119.5 ?
C36 C35 H35 . . 119.5 ?
C35 C36 C37 . . 121.5(7) ?
C35 C36 H36 . . 119.3 ?
C37 C36 H36 . . 119.3 ?
C36 C37 C32 . . 115.2(7) ?
C36 C37 C41 . . 121.4(6) ?
C32 C37 C41 . . 123.4(6) ?
C33 C38 C40 . . 110.6(5) ?
C33 C38 C39 . . 111.9(6) ?
C40 C38 C39 . . 110.3(6) ?
C33 C38 H38 . . 108.0 ?
C40 C38 H38 . . 108.0 ?
C39 C38 H38 . . 108.0 ?
C38 C39 H39A . . 109.5 ?
C38 C39 H39B . . 109.5 ?
H39A C39 H39B . . 109.5 ?
C38 C39 H39C . . 109.5 ?
H39A C39 H39C . . 109.5 ?
H39B C39 H39C . . 109.5 ?
C38 C40 H40A . . 109.5 ?
C38 C40 H40B . . 109.5 ?
H40A C40 H40B . . 109.5 ?
C38 C40 H40C . . 109.5 ?
H40A C40 H40C . . 109.5 ?
H40B C40 H40C . . 109.5 ?
C43 C41 C37 . . 111.7(6) ?
C43 C41 C42 . . 110.5(7) ?
C37 C41 C42 . . 110.7(6) ?
C43 C41 H41 . . 107.9 ?
C37 C41 H41 . . 107.9 ?
C42 C41 H41 . . 107.9 ?
C41 C42 H42A . . 109.5 ?
C41 C42 H42B . . 109.5 ?
H42A C42 H42B . . 109.5 ?
C41 C42 H42C . . 109.5 ?
H42A C42 H42C . . 109.5 ?
H42B C42 H42C . . 109.5 ?
C41 C43 H43A . . 109.5 ?
C41 C43 H43B . . 109.5 ?
H43A C43 H43B . . 109.5 ?
C41 C43 H43C . . 109.5 ?
H43A C43 H43C . . 109.5 ?
H43B C43 H43C . . 109.5 ?
F7S Sb1S F3S . . 88.6(4) ?
F7S Sb1S F5S . . 91.4(3) ?
F3S Sb1S F5S . . 179.6(3) ?
F7S Sb1S F4S . . 92.6(4) ?
F3S Sb1S F4S . . 90.5(3) ?
F5S Sb1S F4S . . 90.0(3) ?
F7S Sb1S F6S . . 176.1(4) ?
F3S Sb1S F6S . . 93.4(5) ?
F5S Sb1S F6S . . 86.6(4) ?
F4S Sb1S F6S . . 90.7(4) ?
F7S Sb1S F2S . . 88.5(3) ?
F3S Sb1S F2S . . 88.3(3) ?
F5S Sb1S F2S . . 91.3(3) ?
F4S Sb1S F2S . . 178.3(3) ?
F6S Sb1S F2S . . 88.2(3) ?

loop_
_geom_bond_atom_site_label_1
_geom_bond_atom_site_label_2
_geom_bond_site_symmetry_2
_geom_bond_distance
_geom_bond_publ_flag
I2 C1 . 2.020(10) ?
O12 C9 . 1.379(8) ?
O12 C13 . 1.412(13) ?
N3 N4 . 1.329(7) ?
N3 C2 . 1.363(8) ?
N3 C20 . 1.457(8) ?
N4 N5 . 1.320(7) ?
N5 C1 . 1.359(8) ?
N5 C32 . 1.457(8) ?
N15 C14 . 1.331(9) ?
N15 C16 . 1.350(9) ?
C1 C2 . 1.386(9) ?
C1 C6 . 1.478(8) ?
C2 C14 . 1.487(9) ?
C6 C7 . 1.39 ?
C6 C11 . 1.39 ?
C7 C8 . 1.39 ?
C7 H7 . 0.95 ?
C8 C9 . 1.39 ?
C8 H8 . 0.95 ?
C9 C10 . 1.39 ?
C10 C11 . 1.39 ?
C10 H10 . 0.95 ?
C11 H11 . 0.95 ?
C13 H13A . 0.98 ?
C13 H13B . 0.98 ?
C13 H13C . 0.98 ?
C14 C19 . 1.373(9) ?
C16 C17 . 1.359(11) ?
C16 H16 . 0.95 ?
C17 C18 . 1.361(11) ?
C17 H17 . 0.95 ?
C18 C19 . 1.399(10) ?
C18 H18 . 0.95 ?
C19 H19 . 0.95 ?
C20 C25 . 1.396(9) ?
C20 C21 . 1.399(9) ?
C21 C22 . 1.383(10) ?
C21 C26 . 1.521(10) ?
C22 C23 . 1.377(11) ?
C22 H22 . 0.95 ?
C23 C24 . 1.363(12) ?
C23 H23 . 0.95 ?
C24 C25 . 1.391(11) ?
C24 H24 . 0.95 ?
C25 C29 . 1.510(10) ?
C26 C28 . 1.520(10) ?
C26 C27 . 1.530(12) ?
C26 H26 . 1.0 ?
C27 H27A . 0.98 ?
C27 H27B . 0.98 ?
C27 H27C . 0.98 ?
C28 H28A . 0.98 ?
C28 H28B . 0.98 ?
C28 H28C . 0.98 ?
C29 C30 . 1.516(11) ?
C29 C31 . 1.533(10) ?
C29 H29 . 1.0 ?
C30 H30A . 0.98 ?
C30 H30B . 0.98 ?
C30 H30C . 0.98 ?
C31 H31A . 0.98 ?
C31 H31B . 0.98 ?
C31 H31C . 0.98 ?
C32 C37 . 1.399(10) ?
C32 C33 . 1.401(10) ?
C33 C34 . 1.394(10) ?
C33 C38 . 1.513(10) ?
C34 C35 . 1.372(11) ?
C34 H34 . 0.95 ?
C35 C36 . 1.387(11) ?
C35 H35 . 0.95 ?
C36 C37 . 1.391(9) ?
C36 H36 . 0.95 ?
C37 C41 . 1.513(11) ?
C38 C40 . 1.524(10) ?
C38 C39 . 1.527(10) ?
C38 H38 . 1.0 ?
C39 H39A . 0.98 ?
C39 H39B . 0.98 ?
C39 H39C . 0.98 ?
C40 H40A . 0.98 ?
C40 H40B . 0.98 ?
C40 H40C . 0.98 ?
C41 C43 . 1.509(11) ?
C41 C42 . 1.541(10) ?
C41 H41 . 1.0 ?
C42 H42A . 0.98 ?
C42 H42B . 0.98 ?
C42 H42C . 0.98 ?
C43 H43A . 0.98 ?
C43 H43B . 0.98 ?
C43 H43C . 0.98 ?
Sb1S F7S . 1.820(7) ?
Sb1S F3S . 1.841(6) ?
Sb1S F5S . 1.847(6) ?
Sb1S F4S . 1.848(7) ?
Sb1S F6S . 1.856(8) ?
Sb1S F2S . 1.867(6) ?

loop_
_geom_torsion_atom_site_label_1
_geom_torsion_atom_site_label_2
_geom_torsion_atom_site_label_3
_geom_torsion_atom_site_label_4
_geom_torsion_site_symmetry_1
_geom_torsion_site_symmetry_2
_geom_torsion_site_symmetry_3
_geom_torsion_site_symmetry_4
_geom_torsion
_geom_torsion_publ_flag
C2 N3 N4 N5 . . . . 0.3(6) ?
C20 N3 N4 N5 . . . . -177.9(5) ?
N3 N4 N5 C1 . . . . -0.4(6) ?
N3 N4 N5 C32 . . . . -179.7(5) ?
N4 N5 C1 C2 . . . . 0.4(7) ?
C32 N5 C1 C2 . . . . 179.5(6) ?
N4 N5 C1 C6 . . . . 174.5(5) ?
C32 N5 C1 C6 . . . . -6.3(9) ?
N4 N5 C1 I2 . . . . -176.0(5) ?
C32 N5 C1 I2 . . . . 3.1(10) ?
N4 N3 C2 C1 . . . . -0.1(7) ?
C20 N3 C2 C1 . . . . 177.8(6) ?
N4 N3 C2 C14 . . . . 172.5(5) ?
C20 N3 C2 C14 . . . . -9.5(9) ?
N5 C1 C2 N3 . . . . -0.1(6) ?
C6 C1 C2 N3 . . . . -173.3(6) ?
I2 C1 C2 N3 . . . . 176.2(5) ?
N5 C1 C2 C14 . . . . -171.7(6) ?
C6 C1 C2 C14 . . . . 15.1(11) ?
I2 C1 C2 C14 . . . . 4.7(11) ?
N5 C1 C6 C7 . . . . -112.1(6) ?
C2 C1 C6 C7 . . . . 60.1(8) ?
N5 C1 C6 C11 . . . . 66.8(7) ?
C2 C1 C6 C11 . . . . -121.0(7) ?
C11 C6 C7 C8 . . . . 0 ?
C1 C6 C7 C8 . . . . 179.0(5) ?
C6 C7 C8 C9 . . . . 0 ?
C13 O12 C9 C8 . . . . -177.9(7) ?
C13 O12 C9 C10 . . . . 2.2(10) ?
C7 C8 C9 O12 . . . . -179.9(5) ?
C7 C8 C9 C10 . . . . 0 ?
O12 C9 C10 C11 . . . . 179.8(6) ?
C8 C9 C10 C11 . . . . 0 ?
C9 C10 C11 C6 . . . . 0 ?
C7 C6 C11 C10 . . . . 0 ?
C1 C6 C11 C10 . . . . -178.9(6) ?
C16 N15 C14 C19 . . . . 3.4(9) ?
C16 N15 C14 C2 . . . . -172.9(6) ?
N3 C2 C14 N15 . . . . 44.6(8) ?
C1 C2 C14 N15 . . . . -145.0(7) ?
N3 C2 C14 C19 . . . . -132.0(6) ?
C1 C2 C14 C19 . . . . 38.5(10) ?
C14 N15 C16 C17 . . . . 0.0(10) ?
N15 C16 C17 C18 . . . . -2.5(11) ?
C16 C17 C18 C19 . . . . 1.7(11) ?
N15 C14 C19 C18 . . . . -4.2(10) ?
C2 C14 C19 C18 . . . . 172.1(6) ?
C17 C18 C19 C14 . . . . 1.5(10) ?
N4 N3 C20 C25 . . . . -106.4(7) ?
C2 N3 C20 C25 . . . . 75.7(9) ?
N4 N3 C20 C21 . . . . 73.3(8) ?
C2 N3 C20 C21 . . . . -104.5(8) ?
C25 C20 C21 C22 . . . . 0.3(11) ?
N3 C20 C21 C22 . . . . -179.5(6) ?
C25 C20 C21 C26 . . . . -177.5(7) ?
N3 C20 C21 C26 . . . . 2.7(10) ?
C20 C21 C22 C23 . . . . -0.1(13) ?
C26 C21 C22 C23 . . . . 177.9(8) ?
C21 C22 C23 C24 . . . . -0.2(16) ?
C22 C23 C24 C25 . . . . 0.3(16) ?
C23 C24 C25 C20 . . . . -0.1(13) ?
C23 C24 C25 C29 . . . . 178.9(9) ?
C21 C20 C25 C24 . . . . -0.2(11) ?
N3 C20 C25 C24 . . . . 179.6(7) ?
C21 C20 C25 C29 . . . . -179.2(6) ?
N3 C20 C25 C29 . . . . 0.5(10) ?
C22 C21 C26 C28 . . . . 53.4(10) ?
C20 C21 C26 C28 . . . . -128.9(7) ?
C22 C21 C26 C27 . . . . -71.0(10) ?
C20 C21 C26 C27 . . . . 106.8(9) ?
C24 C25 C29 C30 . . . . -85.9(10) ?
C20 C25 C29 C30 . . . . 93.0(8) ?
C24 C25 C29 C31 . . . . 38.2(10) ?
C20 C25 C29 C31 . . . . -142.8(7) ?
N4 N5 C32 C37 . . . . -96.8(7) ?
C1 N5 C32 C37 . . . . 84.1(8) ?
N4 N5 C32 C33 . . . . 78.3(7) ?
C1 N5 C32 C33 . . . . -100.8(7) ?
C37 C32 C33 C34 . . . . -1.0(10) ?
N5 C32 C33 C34 . . . . -175.6(5) ?
C37 C32 C33 C38 . . . . 179.5(6) ?
N5 C32 C33 C38 . . . . 4.9(9) ?
C32 C33 C34 C35 . . . . 0.1(9) ?
C38 C33 C34 C35 . . . . 179.6(6) ?
C33 C34 C35 C36 . . . . 0.1(10) ?
C34 C35 C36 C37 . . . . 0.5(10) ?
C35 C36 C37 C32 . . . . -1.2(9) ?
C35 C36 C37 C41 . . . . 178.6(6) ?
C33 C32 C37 C36 . . . . 1.5(10) ?
N5 C32 C37 C36 . . . . 176.2(5) ?
C33 C32 C37 C41 . . . . -178.3(6) ?
N5 C32 C37 C41 . . . . -3.6(9) ?
C34 C33 C38 C40 . . . . 70.5(8) ?
C32 C33 C38 C40 . . . . -110.1(7) ?
C34 C33 C38 C39 . . . . -53.0(8) ?
C32 C33 C38 C39 . . . . 126.5(7) ?
C36 C37 C41 C43 . . . . -69.9(8) ?
C32 C37 C41 C43 . . . . 109.8(7) ?
C36 C37 C41 C42 . . . . 53.7(8) ?
C32 C37 C41 C42 . . . . -126.5(7) ?
